data_2016934
loop_
_publ_author_name
'Shishkina, Svetlana V.'
'Zubatyuk, Roman I.'
'Kucherenko, Lyudmila I.'
'Mazur, Ivan A.'
'Shishkin, Oleg V.'

_publ_section_title
;
 Two polymorphs of morpholin-4-ium
 2-(5-methyl-1<i>H</i>-1,2,4-triazol-3-ylsulfanyl)acetate
;
_journal_coeditor_code SK3272
_journal_issue 1
_journal_name_full 'Acta Crystallographica Section C'
_journal_page_first o24
_journal_page_last o26
_journal_paper_doi 10.1107/S0108270108042042
_journal_volume 65
_journal_year 2009
_chemical_formula_iupac 'C4 H10 N O +, C5 H6 N3 O2 S -'
_chemical_formula_moiety 'C4 H10 N O +, C5 H6 N3 O2 S -'
_chemical_formula_sum 'C9 H16 N4 O3 S'
_chemical_formula_weight 260.32
_chemical_name_systematic
;
morpholin-4-ium
2-(5-methyl-1<i>H</i>-1,2,4-triazol-3-ylsulfanyl)acetate
;
_space_group_IT_number 14
_symmetry_cell_setting monoclinic
_symmetry_space_group_name_Hall '-P 2ybc'
_symmetry_space_group_name_H-M 'P 1 21/c 1'
_atom_sites_solution_hydrogens difmap
_atom_sites_solution_primary direct
_atom_sites_solution_secondary difmap
_audit_creation_method SHELXL-97
_cell_angle_alpha 90.00
_cell_angle_beta 112.559(11)
_cell_angle_gamma 90.00
_cell_formula_units_Z 4
_cell_length_a 12.0500(11)
_cell_length_b 7.0380(8)
_cell_length_c 15.6547(14)
_cell_measurement_reflns_used 1840
_cell_measurement_temperature 293(2)
_cell_measurement_theta_max 35
_cell_measurement_theta_min 3
_cell_volume 1226.1(2)
_computing_cell_refinement
;
CrysAlis RED (Oxford Diffraction, 2007)
;
_computing_data_collection
;
CrysAlis CCD (Oxford Diffraction, 2007)
;
_computing_data_reduction
;
CrysAlis RED (Oxford Diffraction, 2007)
;
_computing_molecular_graphics 'XP in SHELXTL (Sheldrick, 2008)'
_computing_publication_material 'SHELXTL (Sheldrick, 2008)'
_computing_structure_refinement 'SHELXTL (Sheldrick, 2008)'
_computing_structure_solution 'SHELXTL (Sheldrick, 2008)'
_diffrn_ambient_temperature 293(2)
_diffrn_detector_area_resol_mean 16.1827
_diffrn_measured_fraction_theta_full 0.962
_diffrn_measured_fraction_theta_max 0.962
_diffrn_measurement_device_type 'Oxford Diffraction Xcalibur 3'
_diffrn_measurement_method \w-scans
_diffrn_radiation_monochromator graphite
_diffrn_radiation_source 'Enhance (Mo) X-ray Source'
_diffrn_radiation_type MoK\a
_diffrn_radiation_wavelength 0.71073
_diffrn_reflns_av_R_equivalents 0.0414
_diffrn_reflns_av_sigmaI/netI 0.0531
_diffrn_reflns_limit_h_max 12
_diffrn_reflns_limit_h_min -14
_diffrn_reflns_limit_k_max 8
_diffrn_reflns_limit_k_min -8
_diffrn_reflns_limit_l_max 15
_diffrn_reflns_limit_l_min -18
_diffrn_reflns_number 4942
_diffrn_reflns_theta_full 24.99
_diffrn_reflns_theta_max 24.99
_diffrn_reflns_theta_min 2.82
_diffrn_standards_interval_count 50
_diffrn_standards_number 2
_exptl_absorpt_coefficient_mu 0.268
_exptl_absorpt_correction_type none
_exptl_crystal_colour colourless
_exptl_crystal_density_diffrn 1.410
_exptl_crystal_density_method 'not measured'
_exptl_crystal_description plate
_exptl_crystal_F_000 552
_exptl_crystal_size_max 0.20
_exptl_crystal_size_mid 0.20
_exptl_crystal_size_min 0.20
_refine_diff_density_max 0.620
_refine_diff_density_min -0.231
_refine_ls_extinction_method none
_refine_ls_goodness_of_fit_ref 0.960
_refine_ls_hydrogen_treatment mixed
_refine_ls_matrix_type full
_refine_ls_number_parameters 167
_refine_ls_number_reflns 2086
_refine_ls_number_restraints 0
_refine_ls_restrained_S_all 0.960
_refine_ls_R_factor_all 0.0851
_refine_ls_R_factor_gt 0.0511
_refine_ls_shift/su_max 0.000
_refine_ls_shift/su_mean 0.000
_refine_ls_structure_factor_coef Fsqd
_refine_ls_weighting_details 'calc w=1/[\s^2^(Fo^2^)+(0.0860P)^2^+0.0000P] where P=(Fo^2^+2Fc^2^)/3'
_refine_ls_weighting_scheme calc
_refine_ls_wR_factor_gt 0.1230
_refine_ls_wR_factor_ref 0.1429
_reflns_number_gt 1289
_reflns_number_total 2086
_reflns_threshold_expression >2sigma(I)
_cod_data_source_file sk3272.cif
_cod_data_source_block monoclinic_I
_cod_original_sg_symbol_H-M 'P 21/c'
_cod_database_code 2016934
_cod_database_fobs_code 2016934

loop_
_symmetry_equiv_pos_as_xyz
'x, y, z'
'-x, y+1/2, -z+1/2'
'-x, -y, -z'
'x, -y-1/2, z-1/2'

loop_
_atom_site_type_symbol
_atom_site_label
_atom_site_fract_x
_atom_site_fract_y
_atom_site_fract_z
_atom_site_U_iso_or_equiv
_atom_site_adp_type
_atom_site_calc_flag
_atom_site_refinement_flags
_atom_site_occupancy
_atom_site_disorder_assembly
_atom_site_disorder_group
N N1 0.1964(2) 0.2898(4) 0.39636(19) 0.0428(7) Uani d . 1 . .
H H1N 0.220(3) 0.279(5) 0.448(3) 0.064(13) Uiso d . 1 . .
N N2 0.2684(2) 0.2885(4) 0.34647(15) 0.0403(7) Uani d . 1 . .
C C3 0.1873(2) 0.3056(4) 0.26168(18) 0.0349(7) Uani d . 1 . .
N N4 0.0718(2) 0.3171(4) 0.25484(16) 0.0477(7) Uani d . 1 . .
C C5 0.0815(2) 0.3058(5) 0.3416(2) 0.0409(8) Uani d . 1 . .
S S6 0.22105(6) 0.31335(14) 0.16276(5) 0.0474(3) Uani d . 1 . .
C C7 0.3827(2) 0.3114(5) 0.21725(19) 0.0392(8) Uani d . 1 . .
H H7B 0.4094 0.4181 0.2594 0.047 Uiso calc R 1 . .
H H7A 0.4088 0.1956 0.2530 0.047 Uiso calc R 1 . .
C C8 0.4397(3) 0.3233(4) 0.14635(19) 0.0377(7) Uani d . 1 . .
O O9 0.55028(19) 0.3319(4) 0.17809(15) 0.0728(9) Uani d . 1 . .
O O10 0.37335(18) 0.3288(3) 0.06226(13) 0.0465(6) Uani d . 1 . .
C C11 -0.0174(3) 0.3091(6) 0.3765(2) 0.0628(11) Uani d . 1 . .
H H11C -0.0638 0.1946 0.3582 0.094 Uiso calc R 1 . .
H H11B -0.0682 0.4169 0.3511 0.094 Uiso calc R 1 . .
H H11A 0.0162 0.3180 0.4428 0.094 Uiso calc R 1 . .
N N12 0.6517(2) 0.3438(4) 0.05237(19) 0.0429(7) Uani d . 1 . .
H H12B 0.640(2) 0.465(5) 0.020(2) 0.051(9) Uiso d . 1 . .
H H12A 0.617(3) 0.345(4) 0.090(2) 0.041(9) Uiso d . 1 . .
C C13 0.7814(2) 0.3062(5) 0.10850(19) 0.0426(8) Uani d . 1 . .
H H13B 0.7895 0.1912 0.1445 0.051 Uiso calc R 1 . .
H H13A 0.8154 0.4108 0.1509 0.051 Uiso calc R 1 . .
C C14 0.8474(3) 0.2843(5) 0.0448(2) 0.0491(9) Uani d . 1 . .
H H14B 0.8437 0.4029 0.0122 0.059 Uiso calc R 1 . .
H H14A 0.9313 0.2564 0.0810 0.059 Uiso calc R 1 . .
O O15 0.79727(19) 0.1363(3) -0.02043(15) 0.0518(6) Uani d . 1 . .
C C16 0.6757(3) 0.1787(5) -0.0769(2) 0.0474(8) Uani d . 1 . .
H H16B 0.6433 0.0790 -0.1225 0.057 Uiso calc R 1 . .
H H16A 0.6723 0.2972 -0.1095 0.057 Uiso calc R 1 . .
C C17 0.6008(3) 0.1955(5) -0.0192(2) 0.0486(8) Uani d . 1 . .
H H17B 0.5189 0.2284 -0.0585 0.058 Uiso calc R 1 . .
H H17A 0.5995 0.0746 0.0102 0.058 Uiso calc R 1 . .

loop_
_atom_site_aniso_label
_atom_site_aniso_U_11
_atom_site_aniso_U_22
_atom_site_aniso_U_33
_atom_site_aniso_U_12
_atom_site_aniso_U_13
_atom_site_aniso_U_23
N1 0.0415(15) 0.0611(19) 0.0305(15) -0.0002(13) 0.0191(12) -0.0017(14)
N2 0.0348(13) 0.0602(18) 0.0284(13) -0.0009(12) 0.0147(10) -0.0003(12)
C3 0.0320(15) 0.0446(19) 0.0301(15) -0.0044(13) 0.0143(12) -0.0005(13)
N4 0.0307(13) 0.077(2) 0.0350(14) 0.0036(13) 0.0127(10) 0.0026(14)
C5 0.0322(15) 0.055(2) 0.0388(17) -0.0034(14) 0.0170(13) -0.0018(15)
S6 0.0338(4) 0.0817(7) 0.0268(4) -0.0008(4) 0.0119(3) 0.0018(4)
C7 0.0337(15) 0.059(2) 0.0280(15) 0.0042(14) 0.0152(12) -0.0001(14)
C8 0.0410(17) 0.046(2) 0.0287(15) 0.0017(14) 0.0166(13) -0.0002(14)
O9 0.0363(13) 0.149(3) 0.0386(13) -0.0040(13) 0.0203(10) 0.0042(14)
O10 0.0490(12) 0.0671(17) 0.0240(10) -0.0031(11) 0.0146(9) 0.0039(10)
C11 0.0458(19) 0.095(3) 0.057(2) -0.0040(19) 0.0302(16) 0.000(2)
N12 0.0374(14) 0.059(2) 0.0377(15) 0.0038(13) 0.0208(12) 0.0070(14)
C13 0.0360(16) 0.055(2) 0.0351(16) 0.0074(14) 0.0113(13) -0.0003(15)
C14 0.0368(17) 0.064(2) 0.0476(19) 0.0009(15) 0.0174(14) 0.0003(18)
O15 0.0496(13) 0.0649(17) 0.0445(13) 0.0094(11) 0.0222(10) -0.0037(11)
C16 0.0454(18) 0.056(2) 0.0369(17) -0.0019(16) 0.0116(13) -0.0033(16)
C17 0.0380(16) 0.055(2) 0.0501(19) -0.0009(15) 0.0142(14) -0.0039(17)

loop_
_atom_type_symbol
_atom_type_description
_atom_type_scat_dispersion_real
_atom_type_scat_dispersion_imag
_atom_type_scat_source
C C 0.0033 0.0016 'International Tables Vol C Tables 4.2.6.8 and 6.1.1.4'
H H 0.0000 0.0000 'International Tables Vol C Tables 4.2.6.8 and 6.1.1.4'
N N 0.0061 0.0033 'International Tables Vol C Tables 4.2.6.8 and 6.1.1.4'
O O 0.0106 0.0060 'International Tables Vol C Tables 4.2.6.8 and 6.1.1.4'
S S 0.1246 0.1234 'International Tables Vol C Tables 4.2.6.8 and 6.1.1.4'

loop_
_geom_angle_atom_site_label_1
_geom_angle_atom_site_label_2
_geom_angle_atom_site_label_3
_geom_angle_site_symmetry_1
_geom_angle_site_symmetry_3
_geom_angle
_geom_angle_publ_flag
C5 N1 N2 . . 111.3(2) ?
C5 N1 H1N . . 125(3) ?
N2 N1 H1N . . 123(3) ?
C3 N2 N1 . . 100.8(2) ?
N2 C3 N4 . . 115.3(2) ?
N2 C3 S6 . . 124.2(2) ?
N4 C3 S6 . . 120.6(2) ?
C5 N4 C3 . . 103.4(2) ?
N4 C5 N1 . . 109.2(3) ?
N4 C5 C11 . . 127.5(3) ?
N1 C5 C11 . . 123.2(3) ?
C3 S6 C7 . . 99.05(13) ?
C8 C7 S6 . . 111.36(19) ?
C8 C7 H7B . . 109.4 ?
S6 C7 H7B . . 109.4 ?
C8 C7 H7A . . 109.4 ?
S6 C7 H7A . . 109.4 ?
H7B C7 H7A . . 108.0 ?
O9 C8 O10 . . 125.3(3) ?
O9 C8 C7 . . 115.5(2) ?
O10 C8 C7 . . 119.1(2) ?
C5 C11 H11C . . 109.5 ?
C5 C11 H11B . . 109.5 ?
H11C C11 H11B . . 109.5 ?
C5 C11 H11A . . 109.5 ?
H11C C11 H11A . . 109.5 ?
H11B C11 H11A . . 109.5 ?
C17 N12 C13 . . 110.9(3) ?
C17 N12 H12B . . 106.4(17) ?
C13 N12 H12B . . 111.7(16) ?
C17 N12 H12A . . 111(2) ?
C13 N12 H12A . . 106(2) ?
H12B N12 H12A . . 110(3) ?
N12 C13 C14 . . 109.2(2) ?
N12 C13 H13B . . 109.8 ?
C14 C13 H13B . . 109.8 ?
N12 C13 H13A . . 109.8 ?
C14 C13 H13A . . 109.8 ?
H13B C13 H13A . . 108.3 ?
O15 C14 C13 . . 111.4(3) ?
O15 C14 H14B . . 109.4 ?
C13 C14 H14B . . 109.4 ?
O15 C14 H14A . . 109.4 ?
C13 C14 H14A . . 109.4 ?
H14B C14 H14A . . 108.0 ?
C14 O15 C16 . . 110.2(2) ?
O15 C16 C17 . . 110.8(2) ?
O15 C16 H16B . . 109.5 ?
C17 C16 H16B . . 109.5 ?
O15 C16 H16A . . 109.5 ?
C17 C16 H16A . . 109.5 ?
H16B C16 H16A . . 108.1 ?
N12 C17 C16 . . 109.8(3) ?
N12 C17 H17B . . 109.7 ?
C16 C17 H17B . . 109.7 ?
N12 C17 H17A . . 109.7 ?
C16 C17 H17A . . 109.7 ?
H17B C17 H17A . . 108.2 ?

loop_
_geom_bond_atom_site_label_1
_geom_bond_atom_site_label_2
_geom_bond_site_symmetry_2
_geom_bond_distance
_geom_bond_publ_flag
N1 C5 . 1.325(4) yes
N1 N2 . 1.371(3) yes
N1 H1N . 0.74(4) ?
N2 C3 . 1.317(3) yes
C3 N4 . 1.356(4) yes
C3 S6 . 1.746(3) yes
N4 C5 . 1.320(4) yes
C5 C11 . 1.490(4) yes
S6 C7 . 1.802(3) yes
C7 C8 . 1.515(4) yes
C7 H7B . 0.9700 ?
C7 H7A . 0.9700 ?
C8 O9 . 1.232(3) yes
C8 O10 . 1.251(3) yes
C11 H11C . 0.9600 ?
C11 H11B . 0.9600 ?
C11 H11A . 0.9600 ?
N12 C17 . 1.481(4) yes
N12 C13 . 1.493(4) yes
N12 H12B . 0.98(3) ?
N12 H12A . 0.85(3) ?
C13 C14 . 1.503(4) ?
C13 H13B . 0.9700 ?
C13 H13A . 0.9700 ?
C14 O15 . 1.421(4) ?
C14 H14B . 0.9700 ?
C14 H14A . 0.9700 ?
O15 C16 . 1.422(3) ?
C16 C17 . 1.507(5) ?
C16 H16B . 0.9700 ?
C16 H16A . 0.9700 ?
C17 H17B . 0.9700 ?
C17 H17A . 0.9700 ?

loop_
_geom_hbond_atom_site_label_D
_geom_hbond_atom_site_label_H
_geom_hbond_atom_site_label_A
_geom_hbond_site_symmetry_A
_geom_hbond_distance_DH
_geom_hbond_distance_HA
_geom_hbond_distance_DA
_geom_hbond_angle_DHA
_geom_hbond_publ_flag
N1 H1N O10 4_566 0.74(4) 2.16(4) 2.782(3) 142(4) yes
N12 H12A O9 . 0.85(3) 1.84(4) 2.687(3) 175(3) yes
N12 H12B O10 3_665 0.98(3) 1.90(4) 2.864(4) 168(3) yes
C14 H14A N4 1_655 0.97 2.63 3.370(4) 133 yes

loop_
_geom_torsion_atom_site_label_1
_geom_torsion_atom_site_label_2
_geom_torsion_atom_site_label_3
_geom_torsion_atom_site_label_4
_geom_torsion_site_symmetry_1
_geom_torsion_site_symmetry_2
_geom_torsion_site_symmetry_3
_geom_torsion_site_symmetry_4
_geom_torsion
_geom_torsion_publ_flag
C5 N1 N2 C3 . . . . 0.3(4) ?
N1 N2 C3 N4 . . . . -0.1(4) ?
N1 N2 C3 S6 . . . . 180.0(2) ?
N2 C3 N4 C5 . . . . -0.2(4) ?
S6 C3 N4 C5 . . . . 179.8(2) ?
C3 N4 C5 N1 . . . . 0.4(4) ?
C3 N4 C5 C11 . . . . -179.4(4) ?
N2 N1 C5 N4 . . . . -0.5(4) ?
N2 N1 C5 C11 . . . . 179.4(3) ?
N2 C3 S6 C7 . . . . -4.4(3) ?
N4 C3 S6 C7 . . . . 175.7(3) ?
C3 S6 C7 C8 . . . . -178.3(2) ?
S6 C7 C8 O9 . . . . 176.7(3) ?
S6 C7 C8 O10 . . . . -1.4(4) ?
C17 N12 C13 C14 . . . . 53.9(4) ?
N12 C13 C14 O15 . . . . -57.5(4) ?
C13 C14 O15 C16 . . . . 61.6(3) ?
C14 O15 C16 C17 . . . . -61.1(4) ?
C13 N12 C17 C16 . . . . -54.2(4) ?
O15 C16 C17 N12 . . . . 57.6(4) ?

loop_
_cod_related_entry_id
_cod_related_entry_database
_cod_related_entry_code
1 ChemSpider 29765849
